data_4348304
loop_
_publ_author_name
'Haldar, Ritesh'
'Gurunatha, K. L.'
'Sikdar, Nivedita'
'Maji, Tapas Kumar'

_publ_section_title
;
 1D chains, 2D networks and 3D interdigitated frameworks of isoorotic acid
 or 4,4&#x2032;-bipyridyl and isoorotic acid: syntheses, structures, and
 sorption properties
;
_journal_issue 3
_journal_name_full 'Inorganic Chemistry Frontiers'
_journal_page_first 278
_journal_paper_doi 10.1039/C4QI00129J
_journal_volume 2
_journal_year 2015
_chemical_formula_sum 'C10 H11 Cu N3 O7'
_chemical_formula_weight 348.76
_space_group_IT_number 14
_space_group_name_Hall '-P 2yn'
_space_group_name_H-M_alt 'P 1 21/n 1'
_symmetry_cell_setting monoclinic
_symmetry_space_group_name_H-M 'P 1 21/n 1'
_atom_sites_solution_hydrogens geom
_atom_sites_solution_primary direct
_atom_sites_solution_secondary difmap
_audit_block_doi 10.5517/cc139xjv
_audit_creation_method SHELXL-97
_audit_update_record
;
2015-03-02 deposited with the CCDC.
2015-03-06 downloaded from the CCDC.
;
_cell_angle_alpha 90.00
_cell_angle_beta 117.39(3)
_cell_angle_gamma 90.00
_cell_formula_units_Z 4
_cell_length_a 14.154(3)
_cell_length_b 6.6209(13)
_cell_length_c 15.047(3)
_cell_measurement_temperature 293(2)
_cell_volume 1252.0(6)
_computing_cell_refinement SMART
_computing_data_collection 'SMART (Bruker,2000)'
_computing_data_reduction 'SAINT (Bruker,2000)'
_computing_molecular_graphics 'Mercury 1.4.1'
_computing_publication_material 'PLATON (Spek, 2003)'
_computing_structure_refinement 'SHELXL-97 (Sheldrick, 2008)'
_computing_structure_solution 'SIR-92 (Altomare et al. 1994)'
_diffrn_ambient_temperature 293(2)
_diffrn_measured_fraction_theta_full 0.992
_diffrn_measured_fraction_theta_max 0.876
_diffrn_radiation_monochromator graphite
_diffrn_radiation_source 'fine-focus sealed tube'
_diffrn_radiation_type MoK\a
_diffrn_radiation_wavelength 0.71073
_diffrn_reflns_av_R_equivalents 0.0695
_diffrn_reflns_av_sigmaI/netI 0.0672
_diffrn_reflns_limit_h_max 19
_diffrn_reflns_limit_h_min -19
_diffrn_reflns_limit_k_max 9
_diffrn_reflns_limit_k_min -8
_diffrn_reflns_limit_l_max 21
_diffrn_reflns_limit_l_min -20
_diffrn_reflns_number 10533
_diffrn_reflns_theta_full 25.00
_diffrn_reflns_theta_max 31.16
_diffrn_reflns_theta_min 2.69
_exptl_absorpt_coefficient_mu 1.785
_exptl_absorpt_correction_T_max 0.9652
_exptl_absorpt_correction_T_min 0.8558
_exptl_absorpt_correction_type empirical
_exptl_absorpt_process_details SADABS
_exptl_crystal_colour green
_exptl_crystal_density_diffrn 1.850
_exptl_crystal_density_method 'not measured'
_exptl_crystal_description needle
_exptl_crystal_F_000 708
_exptl_crystal_size_max 0.09
_exptl_crystal_size_mid 0.02
_exptl_crystal_size_min 0.02
_refine_diff_density_max 1.751
_refine_diff_density_min -1.522
_refine_diff_density_rms 0.205
_refine_ls_extinction_method none
_refine_ls_goodness_of_fit_ref 1.080
_refine_ls_hydrogen_treatment noref
_refine_ls_matrix_type full
_refine_ls_number_parameters 190
_refine_ls_number_reflns 3547
_refine_ls_number_restraints 0
_refine_ls_restrained_S_all 1.080
_refine_ls_R_factor_all 0.1001
_refine_ls_R_factor_gt 0.0869
_refine_ls_shift/su_max 0.000
_refine_ls_shift/su_mean 0.000
_refine_ls_structure_factor_coef Fsqd
_refine_ls_weighting_details 'calc w=1/[\s^2^(Fo^2^)+(0.1246P)^2^+6.5337P] where P=(Fo^2^+2Fc^2^)/3'
_refine_ls_weighting_scheme calc
_refine_ls_wR_factor_gt 0.2256
_refine_ls_wR_factor_ref 0.2402
_reflns_number_gt 2946
_reflns_number_total 3547
_reflns_threshold_expression >2\s(I)
_cod_data_source_file c4qi00129j2.cif
_cod_data_source_block compound4
_cod_original_cell_volume 1252.1(4)
_cod_original_sg_symbol_H-M P21/n
_cod_database_code 4348304

loop_
_symmetry_equiv_pos_as_xyz
'x, y, z'
'-x+1/2, y+1/2, -z+1/2'
'-x, -y, -z'
'x-1/2, -y-1/2, z-1/2'

loop_
_atom_site_label
_atom_site_type_symbol
_atom_site_fract_x
_atom_site_fract_y
_atom_site_fract_z
_atom_site_U_iso_or_equiv
_atom_site_adp_type
_atom_site_occupancy
_atom_site_symmetry_multiplicity
_atom_site_calc_flag
_atom_site_refinement_flags
C1 C 0.9643(4) 0.0863(8) 0.1837(4) 0.0234(10) Uani 1 1 d .
H1 H 0.9693 0.0267 0.2417 0.028 Uiso 1 1 calc R
C2 C 0.9193(4) 0.3595(8) 0.0773(4) 0.0207(9) Uani 1 1 d .
H2 H 0.8943 0.4913 0.0617 0.025 Uiso 1 1 calc R
C3 C 0.9454(4) 0.2577(8) 0.0122(4) 0.0220(10) Uani 1 1 d .
H3 H 0.9368 0.3203 -0.0463 0.026 Uiso 1 1 calc R
C4 C 0.9941(4) -0.0249(9) 0.1233(4) 0.0249(10) Uani 1 1 d .
H4 H 1.0201 -0.1553 0.1417 0.030 Uiso 1 1 calc R
C5 C 0.9850(4) 0.0590(7) 0.0335(3) 0.0167(9) Uani 1 1 d .
C6 C 0.7818(4) 0.2607(8) 0.3413(3) 0.0184(9) Uani 1 1 d .
C7 C 0.8259(3) 0.4530(7) 0.4033(4) 0.0176(9) Uani 1 1 d .
C9 C 0.8381(4) 0.7047(8) 0.5231(3) 0.0188(9) Uani 1 1 d .
N3 N 0.9063(3) 0.8023(7) 0.4960(3) 0.0197(8) Uani 1 1 d .
C11 C 0.9348(3) 0.7343(7) 0.4252(3) 0.0169(8) Uani 1 1 d .
N1 N 0.9282(3) 0.2776(6) 0.1626(3) 0.0184(8) Uani 1 1 d .
N2 N 0.8942(3) 0.5564(6) 0.3790(3) 0.0161(8) Uani 1 1 d .
C10 C 0.7969(4) 0.5155(9) 0.4729(4) 0.0212(9) Uani 1 1 d .
H10 H 0.7514 0.4379 0.4880 0.025 Uiso 1 1 calc R
O1 O 0.8144(3) 0.2273(6) 0.2758(2) 0.0202(7) Uani 1 1 d .
O2 O 0.7178(3) 0.1560(6) 0.3559(3) 0.0220(7) Uani 1 1 d .
O1W O 1.0177(3) 0.6257(6) 0.2730(3) 0.0207(7) Uani 1 1 d .
H1W H 1.0255 0.7236 0.3130 0.025 Uiso 1 1 d R
H2W H 1.0935 0.5768 0.2983 0.025 Uiso 1 1 d R
O3 O 0.9991(3) 0.8390(6) 0.4076(3) 0.0220(7) Uani 1 1 d .
O2W O 1.2118(3) 0.5107(6) 0.3031(3) 0.0267(8) Uani 1 1 d .
H3W H 1.2206 0.4074 0.3599 0.032 Uiso 1 1 d R
H4W H 1.2095 0.4436 0.2464 0.032 Uiso 1 1 d R
O4 O 0.8191(3) 0.7814(6) 0.5896(3) 0.0245(8) Uani 1 1 d .
O3W O 0.7178(3) 1.1029(7) 0.6325(3) 0.0287(8) Uani 1 1 d .
H5W H 0.7420 1.0217 0.5963 0.034 Uiso 1 1 d R
H6W H 0.7560 1.1052 0.7035 0.034 Uiso 1 1 d R
Cu1 Cu 0.90162(4) 0.44014(9) 0.26041(4) 0.0175(2) Uani 1 1 d .

loop_
_atom_site_aniso_label
_atom_site_aniso_U_11
_atom_site_aniso_U_22
_atom_site_aniso_U_33
_atom_site_aniso_U_23
_atom_site_aniso_U_13
_atom_site_aniso_U_12
C1 0.026(2) 0.024(3) 0.015(2) -0.0007(18) 0.0052(18) 0.0050(19)
C2 0.018(2) 0.019(2) 0.018(2) 0.0009(18) 0.0027(17) 0.0022(17)
C3 0.020(2) 0.022(3) 0.018(2) 0.0008(19) 0.0034(17) 0.0055(17)
C4 0.029(3) 0.020(2) 0.023(2) -0.001(2) 0.010(2) 0.002(2)
C5 0.018(2) 0.013(2) 0.0150(19) -0.0023(16) 0.0038(16) 0.0002(15)
C6 0.0153(19) 0.017(2) 0.0152(19) 0.0000(17) 0.0004(16) -0.0034(16)
C7 0.0096(17) 0.016(2) 0.017(2) -0.0025(16) -0.0031(15) -0.0015(15)
C9 0.019(2) 0.018(2) 0.0126(18) 0.0023(17) 0.0014(16) 0.0000(17)
N3 0.0186(18) 0.019(2) 0.0174(17) -0.0016(15) 0.0048(15) -0.0020(15)
C11 0.0143(18) 0.019(2) 0.0125(18) 0.0025(17) 0.0017(15) 0.0026(16)
N1 0.0161(17) 0.019(2) 0.0148(16) -0.0010(15) 0.0027(14) -0.0024(15)
N2 0.0111(16) 0.018(2) 0.0129(16) -0.0021(14) 0.0004(13) 0.0018(13)
C10 0.0141(19) 0.024(3) 0.018(2) -0.0022(19) 0.0010(16) -0.0020(18)
O1 0.0192(15) 0.0207(18) 0.0160(15) -0.0028(13) 0.0041(13) -0.0048(13)
O2 0.0210(16) 0.0232(19) 0.0172(15) -0.0031(14) 0.0050(13) -0.0068(14)
O1W 0.0200(16) 0.0173(18) 0.0208(16) -0.0027(14) 0.0060(13) -0.0030(13)
O3 0.0226(16) 0.0202(18) 0.0203(16) -0.0062(14) 0.0072(13) -0.0064(14)
O2W 0.0293(19) 0.024(2) 0.0283(19) 0.0003(16) 0.0143(16) 0.0026(16)
O4 0.0258(18) 0.0246(19) 0.0202(16) -0.0045(15) 0.0082(14) -0.0030(15)
O3W 0.030(2) 0.030(2) 0.0228(18) -0.0076(16) 0.0093(16) -0.0038(16)
Cu1 0.0163(3) 0.0168(4) 0.0129(3) -0.0016(2) 0.0013(2) -0.0007(2)

loop_
_atom_type_symbol
_atom_type_description
_atom_type_scat_dispersion_real
_atom_type_scat_dispersion_imag
_atom_type_scat_source
C C 0.0033 0.0016 'International Tables Vol C Tables 4.2.6.8 and 6.1.1.4'
H H 0.0000 0.0000 'International Tables Vol C Tables 4.2.6.8 and 6.1.1.4'
N N 0.0061 0.0033 'International Tables Vol C Tables 4.2.6.8 and 6.1.1.4'
O O 0.0106 0.0060 'International Tables Vol C Tables 4.2.6.8 and 6.1.1.4'
Cu Cu 0.3201 1.2651 'International Tables Vol C Tables 4.2.6.8 and 6.1.1.4'

loop_
_citation_id
_citation_doi
_citation_year
1 10.1039/C4QI00129J 2015

loop_
_geom_angle_atom_site_label_1
_geom_angle_atom_site_label_2
_geom_angle_atom_site_label_3
_geom_angle
_geom_angle_site_symmetry_3
N1 C1 C4 123.0(5) .
N1 C1 H1 118.5 .
C4 C1 H1 118.5 .
N1 C2 C3 123.0(5) .
N1 C2 H2 118.5 .
C3 C2 H2 118.5 .
C2 C3 C5 120.4(5) .
C2 C3 H3 119.8 .
C5 C3 H3 119.8 .
C1 C4 C5 120.1(5) .
C1 C4 H4 120.0 .
C5 C4 H4 120.0 .
C3 C5 C4 115.9(4) .
C3 C5 C5 123.1(5) 3_755
C4 C5 C5 121.0(5) 3_755
O2 C6 O1 126.2(5) .
O2 C6 C7 118.9(4) .
O1 C6 C7 114.9(4) .
C10 C7 N2 123.9(4) .
C10 C7 C6 122.8(5) .
N2 C7 C6 113.2(4) .
O4 C9 N3 118.9(5) .
O4 C9 C10 125.8(5) .
N3 C9 C10 115.2(4) .
C9 N3 C11 125.0(4) .
O3 C11 N2 123.0(4) .
O3 C11 N3 118.6(4) .
N2 C11 N3 118.4(4) .
C2 N1 C1 117.6(4) .
C2 N1 Cu1 121.4(3) .
C1 N1 Cu1 120.9(3) .
C11 N2 C7 119.0(4) .
C11 N2 Cu1 127.8(3) .
C7 N2 Cu1 112.5(3) .
C7 C10 C9 118.5(5) .
C7 C10 H10 120.7 .
C9 C10 H10 120.7 .
C6 O1 Cu1 115.8(3) .
C6 O2 Cu1 123.8(3) 2_645
Cu1 O1W H1W 111.5 .
Cu1 O1W H2W 121.6 .
H1W O1W H2W 101.9 .
H3W O2W H4W 111.5 .
H5W O3W H6W 119.5 .
O1 Cu1 N2 82.89(16) .
O1 Cu1 O1W 166.43(15) .
N2 Cu1 O1W 93.30(16) .
O1 Cu1 N1 92.43(16) .
N2 Cu1 N1 167.53(17) .
O1W Cu1 N1 88.59(16) .
O1 Cu1 O2 104.83(14) 2_655
N2 Cu1 O2 96.84(15) 2_655
O1W Cu1 O2 88.53(14) 2_655
N1 Cu1 O2 95.53(15) 2_655

loop_
_geom_bond_atom_site_label_1
_geom_bond_atom_site_label_2
_geom_bond_distance
_geom_bond_site_symmetry_2
C1 N1 1.348(7) .
C1 C4 1.378(7) .
C1 H1 0.9300 .
C2 N1 1.345(6) .
C2 C3 1.372(7) .
C2 H2 0.9300 .
C3 C5 1.408(7) .
C3 H3 0.9300 .
C4 C5 1.411(7) .
C4 H4 0.9300 .
C5 C5 1.484(9) 3_755
C6 O2 1.238(6) .
C6 O1 1.285(6) .
C6 C7 1.531(7) .
C7 C10 1.354(7) .
C7 N2 1.366(6) .
C9 O4 1.257(6) .
C9 N3 1.369(6) .
C9 C10 1.440(7) .
N3 C11 1.378(6) .
C11 O3 1.265(6) .
C11 N2 1.354(6) .
N1 Cu1 1.994(4) .
N2 Cu1 1.990(4) .
C10 H10 0.9300 .
O1 Cu1 1.956(4) .
O2 Cu1 2.290(4) 2_645
O1W Cu1 1.990(4) .
O1W H1W 0.8570 .
O1W H2W 1.0121 .
O2W H3W 1.0565 .
O2W H4W 0.9489 .
O3W H5W 0.9363 .
O3W H6W 0.9494 .
Cu1 O2 2.290(4) 2_655
